data_7237499
loop_
_publ_author_name
'Zhuo, Ming-Peng'
'Tao, Yi-Chen'
'Wang, Xue-Dong'
'Chen, Shuo'
'Liao, Liang-Sheng'

_publ_section_title
;
 Rational synthesis of organic single-crystalline microrods and microtubes
 for efficient optical waveguides
;
_journal_issue 36
_journal_name_full 'Journal of Materials Chemistry C'
_journal_page_first 9594
_journal_paper_doi 10.1039/C8TC03886D
_journal_volume 6
_journal_year 2018
_chemical_formula_sum 'C28 H20 F4 I2 N2 O2'
_chemical_formula_weight 746.26
_space_group_crystal_system triclinic
_space_group_IT_number 2
_space_group_name_Hall '-P 1'
_space_group_name_H-M_alt 'P -1'
_atom_sites_solution_hydrogens geom
_audit_creation_method SHELXL-2013
_audit_update_record
;
2018-04-20 deposited with the CCDC.
2018-08-30 downloaded from the CCDC.
;
_cell_angle_alpha 82.585(2)
_cell_angle_beta 82.769(2)
_cell_angle_gamma 83.758(2)
_cell_formula_units_Z 1
_cell_length_a 4.0465(2)
_cell_length_b 12.2676(7)
_cell_length_c 14.3472(8)
_cell_measurement_reflns_used 9260
_cell_measurement_temperature 173(2)
_cell_measurement_theta_max 55.141
_cell_measurement_theta_min 4.678
_cell_volume 697.53(7)
_computing_cell_refinement 'Bruker SAINT'
_computing_data_collection 'Bruker APEX2'
_computing_data_reduction 'Bruker SAINT'
_computing_molecular_graphics 'Bruker SHELXTL'
_computing_publication_material 'Bruker SHELXTL'
_computing_structure_refinement 'SHELXL-2013 (Sheldrick, 2013)'
_computing_structure_solution 'SHELXS-97 (Sheldrick 2008)'
_diffrn_ambient_temperature 173(2)
_diffrn_measured_fraction_theta_full 0.990
_diffrn_measured_fraction_theta_max 0.990
_diffrn_measurement_device_type 'Bruker APEX-II CCD'
_diffrn_measurement_method '\f and \w scans'
_diffrn_radiation_type MoK\a
_diffrn_radiation_wavelength 0.71073
_diffrn_reflns_av_R_equivalents 0.0328
_diffrn_reflns_av_unetI/netI 0.0180
_diffrn_reflns_Laue_measured_fraction_full 0.990
_diffrn_reflns_Laue_measured_fraction_max 0.990
_diffrn_reflns_limit_h_max 4
_diffrn_reflns_limit_h_min -4
_diffrn_reflns_limit_k_max 15
_diffrn_reflns_limit_k_min -15
_diffrn_reflns_limit_l_max 17
_diffrn_reflns_limit_l_min -17
_diffrn_reflns_number 19042
_diffrn_reflns_point_group_measured_fraction_full 0.990
_diffrn_reflns_point_group_measured_fraction_max 0.990
_diffrn_reflns_theta_full 25.242
_diffrn_reflns_theta_max 25.994
_diffrn_reflns_theta_min 2.339
_exptl_absorpt_coefficient_mu 2.309
_exptl_absorpt_correction_T_max 0.7456
_exptl_absorpt_correction_T_min 0.5347
_exptl_absorpt_correction_type multi-scan
_exptl_absorpt_process_details sadabs
_exptl_crystal_colour red
_exptl_crystal_density_diffrn 1.777
_exptl_crystal_description prismatic
_exptl_crystal_F_000 360
_exptl_crystal_size_max 0.170
_exptl_crystal_size_mid 0.140
_exptl_crystal_size_min 0.100
_platon_squeeze_details
;
;
_refine_diff_density_max 0.476
_refine_diff_density_min -0.322
_refine_diff_density_rms 0.061
_refine_ls_extinction_expression Fc^*^=kFc[1+0.001xFc^2^\l^3^/sin(2\q)]^-1/4^
_refine_ls_extinction_method SHELXL
_refine_ls_goodness_of_fit_ref 1.083
_refine_ls_hydrogen_treatment constr
_refine_ls_matrix_type full
_refine_ls_number_parameters 174
_refine_ls_number_reflns 2691
_refine_ls_number_restraints 0
_refine_ls_restrained_S_all 1.083
_refine_ls_R_factor_all 0.0165
_refine_ls_R_factor_gt 0.0162
_refine_ls_shift/su_max 0.002
_refine_ls_shift/su_mean 0.000
_refine_ls_structure_factor_coef Fsqd
_refine_ls_weighting_details 'w=1/[\s^2^(Fo^2^)+(0.0217P)^2^+0.5341P] where P=(Fo^2^+2Fc^2^)/3'
_refine_ls_weighting_scheme calc
_refine_ls_wR_factor_gt 0.0458
_refine_ls_wR_factor_ref 0.0460
_reflns_Friedel_coverage 0.000
_reflns_number_gt 2646
_reflns_number_total 2691
_reflns_threshold_expression 'I > 2\s(I)'
_cod_data_source_file c8tc03886d2.cif
_cod_data_source_block mo_dd18010_0m
_cod_database_code 7237499
_shelx_space_group_comment
; 
The symmetry employed for this shelxl refinement is uniquely defined 
by the following loop, which should always be used as a source of 
symmetry information in preference to the above space-group names. 
They are only intended as comments. 
;
_shelx_estimated_absorpt_t_min 0.695
_shelx_estimated_absorpt_t_max 0.802
_shelxl_version_number 2013-4

loop_
_space_group_symop_operation_xyz
'x, y, z'
'-x, -y, -z'

loop_
_atom_site_label
_atom_site_type_symbol
_atom_site_fract_x
_atom_site_fract_y
_atom_site_fract_z
_atom_site_U_iso_or_equiv
_atom_site_adp_type
_atom_site_occupancy
_atom_site_site_symmetry_order
_atom_site_calc_flag
_atom_site_refinement_flags_posn
_atom_site_refinement_flags_adp
I1 I 0.30486(3) 0.25901(2) 0.92578(2) 0.02713(8) Uani 1 1 d . .
N1 N 0.5127(5) 0.46655(16) 0.85578(15) 0.0361(4) Uani 1 1 d . .
O1 O 0.7204(5) 1.20041(14) 0.55584(12) 0.0399(4) Uani 1 1 d . .
F1 F 0.0655(4) 0.07592(12) 0.81346(9) 0.0407(3) Uani 1 1 d . .
F2 F -0.1843(4) -0.11560(11) 0.86945(10) 0.0390(3) Uani 1 1 d . .
C1 C 0.8526(6) 1.09919(19) 0.53025(15) 0.0318(5) Uani 1 1 d . .
C2 C 0.7993(6) 1.00015(19) 0.58548(16) 0.0330(5) Uani 1 1 d . .
H2 H 0.6622 1.0007 0.6443 0.040 Uiso 1 1 calc R U
C3 C 0.9428(6) 0.89931(19) 0.55651(15) 0.0309(5) Uani 1 1 d . .
C4 C 0.8861(6) 0.79349(19) 0.61327(16) 0.0333(5) Uani 1 1 d . .
H4 H 1.0174 0.7301 0.5929 0.040 Uiso 1 1 calc R U
C5 C 0.6701(6) 0.77699(19) 0.69034(16) 0.0323(5) Uani 1 1 d . .
H5 H 0.5363 0.8397 0.7112 0.039 Uiso 1 1 calc R U
C6 C 0.6218(6) 0.66930(18) 0.74587(15) 0.0296(5) Uani 1 1 d . .
C7 C 0.7744(7) 0.5692(2) 0.71800(19) 0.0430(6) Uani 1 1 d . .
H7 H 0.9199 0.5680 0.6607 0.052 Uiso 1 1 calc R U
C8 C 0.7122(7) 0.4716(2) 0.7744(2) 0.0430(6) Uani 1 1 d . .
H8 H 0.8178 0.4044 0.7539 0.052 Uiso 1 1 calc R U
C9 C 0.3701(6) 0.5616(2) 0.88273(18) 0.0380(5) Uani 1 1 d . .
H9 H 0.2286 0.5599 0.9409 0.046 Uiso 1 1 calc R U
C10 C 0.4155(6) 0.66322(19) 0.83083(17) 0.0353(5) Uani 1 1 d . .
H10 H 0.3054 0.7287 0.8534 0.042 Uiso 1 1 calc R U
C11 C 0.5110(7) 1.2023(2) 0.64281(18) 0.0438(6) Uani 1 1 d . .
H11A H 0.3181 1.1609 0.6412 0.066 Uiso 1 1 calc R U
H11B H 0.4329 1.2788 0.6526 0.066 Uiso 1 1 calc R U
H11C H 0.6372 1.1682 0.6948 0.066 Uiso 1 1 calc R U
C12 C 0.1307(5) 0.10310(16) 0.96999(15) 0.0245(4) Uani 1 1 d . .
C13 C 0.0357(5) 0.04000(17) 0.90685(14) 0.0263(4) Uani 1 1 d . .
C14 C -0.0926(5) -0.05993(17) 0.93571(15) 0.0261(4) Uani 1 1 d . .

loop_
_atom_site_aniso_label
_atom_site_aniso_U_11
_atom_site_aniso_U_22
_atom_site_aniso_U_33
_atom_site_aniso_U_23
_atom_site_aniso_U_13
_atom_site_aniso_U_12
I1 0.02407(10) 0.01910(10) 0.03604(11) 0.00486(5) -0.00051(6) -0.00522(5)
N1 0.0385(11) 0.0276(10) 0.0398(11) 0.0109(8) -0.0039(9) -0.0105(8)
O1 0.0532(11) 0.0318(9) 0.0317(8) 0.0031(7) 0.0038(7) -0.0092(7)
F1 0.0617(9) 0.0354(7) 0.0238(6) 0.0073(5) -0.0023(6) -0.0149(7)
F2 0.0563(9) 0.0303(7) 0.0335(7) -0.0035(5) -0.0100(6) -0.0129(6)
C1 0.0392(12) 0.0305(11) 0.0266(10) 0.0046(9) -0.0069(9) -0.0134(9)
C2 0.0401(12) 0.0337(12) 0.0248(10) 0.0065(9) -0.0023(9) -0.0151(10)
C3 0.0360(12) 0.0312(11) 0.0259(10) 0.0083(8) -0.0071(9) -0.0150(9)
C4 0.0410(13) 0.0277(11) 0.0309(11) 0.0079(9) -0.0058(9) -0.0124(10)
C5 0.0384(12) 0.0269(11) 0.0315(11) 0.0064(9) -0.0063(9) -0.0120(9)
C6 0.0342(11) 0.0266(11) 0.0283(10) 0.0067(8) -0.0063(9) -0.0125(9)
C7 0.0493(15) 0.0352(13) 0.0390(13) 0.0065(10) 0.0099(11) -0.0105(11)
C8 0.0487(15) 0.0269(12) 0.0498(15) 0.0041(10) 0.0027(12) -0.0069(11)
C9 0.0432(13) 0.0309(12) 0.0359(12) 0.0092(10) 0.0025(10) -0.0096(10)
C10 0.0407(13) 0.0264(11) 0.0363(12) 0.0057(9) -0.0002(10) -0.0079(9)
C11 0.0476(15) 0.0485(15) 0.0336(12) -0.0019(11) 0.0019(11) -0.0082(12)
C12 0.0209(10) 0.0175(9) 0.0327(11) 0.0036(8) 0.0000(8) -0.0024(7)
C13 0.0292(11) 0.0235(10) 0.0234(9) 0.0047(8) -0.0003(8) -0.0025(8)
C14 0.0281(10) 0.0218(10) 0.0283(10) -0.0022(8) -0.0022(8) -0.0036(8)

loop_
_atom_type_symbol
_atom_type_description
_atom_type_scat_dispersion_real
_atom_type_scat_dispersion_imag
_atom_type_scat_source
C C 0.0033 0.0016 'International Tables Vol C Tables 4.2.6.8 and 6.1.1.4'
H H 0.0000 0.0000 'International Tables Vol C Tables 4.2.6.8 and 6.1.1.4'
N N 0.0061 0.0033 'International Tables Vol C Tables 4.2.6.8 and 6.1.1.4'
O O 0.0106 0.0060 'International Tables Vol C Tables 4.2.6.8 and 6.1.1.4'
F F 0.0171 0.0103 'International Tables Vol C Tables 4.2.6.8 and 6.1.1.4'
I I -0.4742 1.8119 'International Tables Vol C Tables 4.2.6.8 and 6.1.1.4'

loop_
_geom_angle_atom_site_label_1
_geom_angle_atom_site_label_2
_geom_angle_atom_site_label_3
_geom_angle
_geom_angle_site_symmetry_1
_geom_angle_site_symmetry_3
C9 N1 C8 116.8(2) . .
C1 O1 C11 117.57(19) . .
O1 C1 C2 123.7(2) . .
O1 C1 C3 115.91(19) . 2_776
C2 C1 C3 120.4(2) . 2_776
C1 C2 C3 121.4(2) . .
C1 C2 H2 119.3 . .
C3 C2 H2 119.3 . .
C2 C3 C1 118.2(2) . 2_776
C2 C3 C4 122.3(2) . .
C1 C3 C4 119.5(2) 2_776 .
C5 C4 C3 126.7(2) . .
C5 C4 H4 116.6 . .
C3 C4 H4 116.6 . .
C4 C5 C6 125.1(2) . .
C4 C5 H5 117.4 . .
C6 C5 H5 117.4 . .
C10 C6 C7 116.3(2) . .
C10 C6 C5 120.2(2) . .
C7 C6 C5 123.5(2) . .
C8 C7 C6 119.6(2) . .
C8 C7 H7 120.2 . .
C6 C7 H7 120.2 . .
N1 C8 C7 123.7(2) . .
N1 C8 H8 118.2 . .
C7 C8 H8 118.2 . .
N1 C9 C10 123.7(2) . .
N1 C9 H9 118.2 . .
C10 C9 H9 118.2 . .
C9 C10 C6 120.0(2) . .
C9 C10 H10 120.0 . .
C6 C10 H10 120.0 . .
O1 C11 H11A 109.5 . .
O1 C11 H11B 109.5 . .
H11A C11 H11B 109.5 . .
O1 C11 H11C 109.5 . .
H11A C11 H11C 109.5 . .
H11B C11 H11C 109.5 . .
C13 C12 C14 116.20(19) . 2_557
C13 C12 I1 121.75(15) . .
C14 C12 I1 122.00(16) 2_557 .
F1 C13 C14 117.86(19) . .
F1 C13 C12 120.03(19) . .
C14 C13 C12 122.11(19) . .
F2 C14 C13 118.31(19) . .
F2 C14 C12 120.01(19) . 2_557
C13 C14 C12 121.7(2) . 2_557

loop_
_geom_bond_atom_site_label_1
_geom_bond_atom_site_label_2
_geom_bond_distance
_geom_bond_site_symmetry_2
I1 C12 2.104(2) .
N1 C9 1.325(3) .
N1 C8 1.332(3) .
O1 C1 1.374(3) .
O1 C11 1.419(3) .
F1 C13 1.350(2) .
F2 C14 1.349(3) .
C1 C2 1.384(3) .
C1 C3 1.405(3) 2_776
C2 C3 1.399(3) .
C2 H2 0.9500 .
C3 C1 1.405(3) 2_776
C3 C4 1.465(3) .
C4 C5 1.329(3) .
C4 H4 0.9500 .
C5 C6 1.471(3) .
C5 H5 0.9500 .
C6 C10 1.386(3) .
C6 C7 1.396(4) .
C7 C8 1.384(3) .
C7 H7 0.9500 .
C8 H8 0.9500 .
C9 C10 1.385(3) .
C9 H9 0.9500 .
C10 H10 0.9500 .
C11 H11A 0.9800 .
C11 H11B 0.9800 .
C11 H11C 0.9800 .
C12 C13 1.379(3) .
C12 C14 1.384(3) 2_557
C13 C14 1.377(3) .
C14 C12 1.384(3) 2_557

loop_
_geom_hbond_atom_site_label_D
_geom_hbond_atom_site_label_H
_geom_hbond_atom_site_label_A
_geom_hbond_distance_DH
_geom_hbond_distance_HA
_geom_hbond_distance_DA
_geom_hbond_angle_DHA
_geom_hbond_site_symmetry_A
C10 H10 F2 0.95 2.61 3.490(3) 154.5 1_565

loop_
_geom_torsion_atom_site_label_1
_geom_torsion_atom_site_label_2
_geom_torsion_atom_site_label_3
_geom_torsion_atom_site_label_4
_geom_torsion
_geom_torsion_site_symmetry_1
_geom_torsion_site_symmetry_4
C11 O1 C1 C2 -1.6(3) . .
C11 O1 C1 C3 179.7(2) . 2_776
O1 C1 C2 C3 -179.3(2) . .
C3 C1 C2 C3 -0.7(4) 2_776 .
C1 C2 C3 C1 0.7(4) . 2_776
C1 C2 C3 C4 -179.2(2) . .
C2 C3 C4 C5 8.6(4) . .
C1 C3 C4 C5 -171.3(2) 2_776 .
C3 C4 C5 C6 -179.6(2) . .
C4 C5 C6 C10 173.0(2) . .
C4 C5 C6 C7 -7.1(4) . .
C10 C6 C7 C8 0.5(4) . .
C5 C6 C7 C8 -179.5(2) . .
C9 N1 C8 C7 -0.3(4) . .
C6 C7 C8 N1 -0.3(5) . .
C8 N1 C9 C10 0.7(4) . .
N1 C9 C10 C6 -0.5(4) . .
C7 C6 C10 C9 -0.1(4) . .
C5 C6 C10 C9 179.8(2) . .
C14 C12 C13 F1 -179.83(19) 2_557 .
I1 C12 C13 F1 2.6(3) . .
C14 C12 C13 C14 0.5(3) 2_557 .
I1 C12 C13 C14 -177.05(16) . .
F1 C13 C14 F2 -0.7(3) . .
C12 C13 C14 F2 178.94(19) . .
F1 C13 C14 C12 179.80(19) . 2_557
C12 C13 C14 C12 -0.6(4) . 2_557

loop_
_platon_squeeze_void_nr
_platon_squeeze_void_average_x
_platon_squeeze_void_average_y
_platon_squeeze_void_average_z
_platon_squeeze_void_volume
_platon_squeeze_void_count_electrons
_platon_squeeze_void_content
1 -0.078 0.500 0.500 61 28 ' '
